data_4069627
loop_
_publ_author_name
'Lee, Vladimir Ya.'
'Kawai, Manami'
'Sekiguchi, Akira'
'Ranaivonjatovo, Henri'
'Escudi\'e, Jean'

_publ_section_title
;
 A &#x201C;Push&#x2212;Pull&#x201D; Phosphasilene and Phosphagermene and
 Their Anion-Radicals
;
_journal_issue 15
_journal_name_full Organometallics
_journal_page_first 4262
_journal_paper_doi 10.1021/om900310u
_journal_volume 28
_journal_year 2009
_chemical_formula_sum 'C36 H71 Ge P Si2'
_chemical_formula_weight 663.67
_chemical_name_systematic
; 
 (t-Bu2MeSi)2Ge=P(2,4,6-t-Bu3-C6H2) 
;
_space_group_IT_number 19
_symmetry_cell_setting orthorhombic
_symmetry_space_group_name_Hall 'P 2ac 2ab'
_symmetry_space_group_name_H-M 'P 21 21 21'
_atom_sites_solution_hydrogens geom
_atom_sites_solution_primary direct
_atom_sites_solution_secondary difmap
_audit_creation_method SHELXL-97
_cell_angle_alpha 90.00
_cell_angle_beta 90.00
_cell_angle_gamma 90.00
_cell_formula_units_Z 4
_cell_length_a 11.7740(2)
_cell_length_b 17.6480(5)
_cell_length_c 19.4310(5)
_cell_measurement_reflns_used 40391
_cell_measurement_temperature 150
_cell_measurement_theta_max 27.90
_cell_measurement_theta_min 2.08
_cell_volume 4037.52(17)
_computing_cell_refinement 'HKL scalepack'
_computing_data_collection 'MacScience Xpress'
_computing_data_reduction Denzo
_computing_molecular_graphics ORTEP
_computing_publication_material CIFTAB
_computing_structure_refinement 'SHELXL-97 (Sheldrick, 1997)'
_computing_structure_solution SIR92
_diffrn_ambient_temperature 150
_diffrn_measured_fraction_theta_full 0.999
_diffrn_measured_fraction_theta_max 0.999
_diffrn_measurement_device_type 'MacScience DIP2030 Image plate'
_diffrn_radiation_monochromator graphite
_diffrn_radiation_source 'rotating anode'
_diffrn_radiation_type MoK\a
_diffrn_radiation_wavelength 0.71070
_diffrn_reflns_av_R_equivalents 0.071
_diffrn_reflns_av_sigmaI/netI 0.0292
_diffrn_reflns_limit_h_max 15
_diffrn_reflns_limit_h_min 0
_diffrn_reflns_limit_k_max 23
_diffrn_reflns_limit_k_min 0
_diffrn_reflns_limit_l_max 25
_diffrn_reflns_limit_l_min 0
_diffrn_reflns_number 40391
_diffrn_reflns_theta_full 27.90
_diffrn_reflns_theta_max 27.90
_diffrn_reflns_theta_min 2.08
_exptl_absorpt_coefficient_mu 0.879
_exptl_absorpt_correction_type none
_exptl_crystal_colour yellow
_exptl_crystal_density_diffrn 1.092
_exptl_crystal_density_method 'not measured'
_exptl_crystal_description blocks
_exptl_crystal_F_000 1448
_exptl_crystal_size_max 0.50
_exptl_crystal_size_mid 0.40
_exptl_crystal_size_min 0.20
_refine_diff_density_max 2.307
_refine_diff_density_min -1.322
_refine_diff_density_rms 0.095
_refine_ls_abs_structure_details 'Flack H D (1983), Acta Cryst. A39, 876-881'
_refine_ls_abs_structure_Flack 0.539(16)
_refine_ls_extinction_coef 0.0104(11)
_refine_ls_extinction_expression Fc^*^=kFc[1+0.001xFc^2^\l^3^/sin(2\q)]^-1/4^
_refine_ls_extinction_method SHELXL
_refine_ls_goodness_of_fit_ref 1.002
_refine_ls_hydrogen_treatment constr
_refine_ls_matrix_type full
_refine_ls_number_parameters 362
_refine_ls_number_reflns 5335
_refine_ls_number_restraints 0
_refine_ls_restrained_S_all 1.002
_refine_ls_R_factor_all 0.0626
_refine_ls_R_factor_gt 0.0585
_refine_ls_shift/su_max 0.001
_refine_ls_shift/su_mean 0.000
_refine_ls_structure_factor_coef Fsqd
_refine_ls_weighting_details 'calc w=1/[\s^2^(Fo^2^)+(0.0935P)^2^+7.7745P] where P=(Fo^2^+2Fc^2^)/3'
_refine_ls_weighting_scheme calc
_refine_ls_wR_factor_gt 0.1526
_refine_ls_wR_factor_ref 0.1563
_reflns_number_gt 4985
_reflns_number_total 5335
_reflns_threshold_expression >2sigma(I)
_cod_data_source_file om900310u_si_003.cif
_cod_data_source_block shelxl
_cod_depositor_comments
;
The following automatic conversions were performed:

'_symmetry_cell_setting' value 'Orthorhombic' changed to
'orthorhombic' according to
/home/saulius/struct/CIF-dictionaries/cif_core.dic dictionary named
'cif_core.dic' version 2.4.2 from 2011-04-26.

Automatic conversion script
Id: cif_fix_values 1715 2011-07-08 13:25:40Z adriana 
;
_cod_original_sg_symbol_H-M 'P 21 21 21    '
_cod_database_code 4069627

loop_
_symmetry_equiv_pos_as_xyz
'x, y, z'
'-x+1/2, -y, z+1/2'
'x+1/2, -y+1/2, -z'
'-x, y+1/2, -z+1/2'

loop_
_atom_site_label
_atom_site_type_symbol
_atom_site_fract_x
_atom_site_fract_y
_atom_site_fract_z
_atom_site_U_iso_or_equiv
_atom_site_adp_type
_atom_site_occupancy
_atom_site_symmetry_multiplicity
_atom_site_calc_flag
_atom_site_refinement_flags
Ge1 Ge 0.58983(4) -0.00856(3) 0.40214(3) 0.02590(16) Uani 1 1 d .
P1 P 0.71252(11) 0.03992(7) 0.47329(7) 0.0259(3) Uani 1 1 d .
Si1 Si 0.48634(12) -0.10174(7) 0.46952(7) 0.0250(3) Uani 1 1 d .
Si2 Si 0.56536(13) 0.02150(11) 0.28044(8) 0.0372(4) Uani 1 1 d .
C1 C 0.3623(6) -0.1351(4) 0.4165(4) 0.0458(16) Uani 1 1 d .
H1A H 0.3116 -0.0934 0.4084 0.069 Uiso 1 1 calc R
H1B H 0.3228 -0.1744 0.4408 0.069 Uiso 1 1 calc R
H1C H 0.3893 -0.1544 0.3733 0.069 Uiso 1 1 calc R
C2 C 0.4221(5) -0.0561(3) 0.5515(3) 0.0360(12) Uani 1 1 d .
C3 C 0.5088(7) -0.0412(4) 0.6082(3) 0.0503(16) Uani 1 1 d .
H3A H 0.5435 -0.0881 0.6217 0.075 Uiso 1 1 calc R
H3B H 0.4713 -0.0189 0.6472 0.075 Uiso 1 1 calc R
H3C H 0.5660 -0.0071 0.5915 0.075 Uiso 1 1 calc R
C4 C 0.3678(7) 0.0202(4) 0.5315(4) 0.0522(18) Uani 1 1 d .
H4A H 0.3129 0.0122 0.4957 0.078 Uiso 1 1 calc R
H4B H 0.4257 0.0541 0.5154 0.078 Uiso 1 1 calc R
H4C H 0.3310 0.0418 0.5710 0.078 Uiso 1 1 calc R
C5 C 0.3269(7) -0.1065(4) 0.5807(4) 0.058(2) Uani 1 1 d .
H5A H 0.3580 -0.1546 0.5941 0.087 Uiso 1 1 calc R
H5B H 0.2698 -0.1141 0.5461 0.087 Uiso 1 1 calc R
H5C H 0.2936 -0.0822 0.6200 0.087 Uiso 1 1 calc R
C6 C 0.5855(6) -0.1863(3) 0.4856(3) 0.0359(12) Uani 1 1 d .
C7 C 0.6941(5) -0.1658(4) 0.5239(4) 0.0492(17) Uani 1 1 d .
H7A H 0.6754 -0.1476 0.5691 0.074 Uiso 1 1 calc R
H7B H 0.7339 -0.1270 0.4991 0.074 Uiso 1 1 calc R
H7C H 0.7415 -0.2099 0.5278 0.074 Uiso 1 1 calc R
C8 C 0.6222(10) -0.2171(5) 0.4149(5) 0.086(3) Uani 1 1 d .
H8A H 0.5561 -0.2310 0.3889 0.129 Uiso 1 1 calc R
H8B H 0.6696 -0.2609 0.4212 0.129 Uiso 1 1 calc R
H8C H 0.6637 -0.1788 0.3906 0.129 Uiso 1 1 calc R
C9 C 0.5239(7) -0.2491(4) 0.5264(5) 0.062(2) Uani 1 1 d .
H9A H 0.4555 -0.2631 0.5027 0.094 Uiso 1 1 calc R
H9B H 0.5053 -0.2307 0.5715 0.094 Uiso 1 1 calc R
H9C H 0.5726 -0.2925 0.5303 0.094 Uiso 1 1 calc R
C10 C 0.6802(8) 0.0938(7) 0.2616(4) 0.092(4) Uani 1 1 d .
H10A H 0.6698 0.1373 0.2906 0.137 Uiso 1 1 calc R
H10B H 0.6757 0.1090 0.2142 0.137 Uiso 1 1 calc R
H10C H 0.7534 0.0718 0.2704 0.137 Uiso 1 1 calc R
C11 C 0.4221(7) 0.0744(4) 0.2694(4) 0.0496(16) Uani 1 1 d .
C12 C 0.3981(11) 0.1224(6) 0.3337(5) 0.096(4) Uani 1 1 d .
H12A H 0.3926 0.0900 0.3732 0.144 Uiso 1 1 calc R
H12B H 0.3280 0.1494 0.3277 0.144 Uiso 1 1 calc R
H12C H 0.4589 0.1580 0.3403 0.144 Uiso 1 1 calc R
C13 C 0.4294(8) 0.1289(5) 0.2076(5) 0.071(3) Uani 1 1 d .
H13A H 0.4450 0.1005 0.1665 0.106 Uiso 1 1 calc R
H13B H 0.4893 0.1649 0.2152 0.106 Uiso 1 1 calc R
H13C H 0.3586 0.1553 0.2025 0.106 Uiso 1 1 calc R
C14 C 0.3215(6) 0.0188(5) 0.2580(4) 0.060(2) Uani 1 1 d .
H14A H 0.3169 -0.0156 0.2961 0.090 Uiso 1 1 calc R
H14B H 0.3337 -0.0093 0.2163 0.090 Uiso 1 1 calc R
H14C H 0.2520 0.0469 0.2545 0.090 Uiso 1 1 calc R
C15 C 0.5843(6) -0.0649(5) 0.2236(3) 0.0525(18) Uani 1 1 d .
C16 C 0.5660(8) -0.0430(7) 0.1476(3) 0.074(3) Uani 1 1 d .
H16A H 0.4906 -0.0234 0.1417 0.111 Uiso 1 1 calc R
H16B H 0.5758 -0.0869 0.1191 0.111 Uiso 1 1 calc R
H16C H 0.6203 -0.0050 0.1346 0.111 Uiso 1 1 calc R
C17 C 0.5047(10) -0.1316(5) 0.2412(5) 0.072(3) Uani 1 1 d .
H17A H 0.5155 -0.1460 0.2884 0.108 Uiso 1 1 calc R
H17B H 0.5219 -0.1739 0.2119 0.108 Uiso 1 1 calc R
H17C H 0.4272 -0.1165 0.2343 0.108 Uiso 1 1 calc R
C18 C 0.7076(8) -0.0937(8) 0.2298(4) 0.091(4) Uani 1 1 d .
H18A H 0.7223 -0.1084 0.2766 0.137 Uiso 1 1 calc R
H18B H 0.7591 -0.0541 0.2167 0.137 Uiso 1 1 calc R
H18C H 0.7181 -0.1366 0.2001 0.137 Uiso 1 1 calc R
C19 C 0.8008(4) 0.1115(3) 0.4283(2) 0.0224(9) Uani 1 1 d .
C20 C 0.9007(4) 0.0900(3) 0.3912(2) 0.0246(9) Uani 1 1 d .
C21 C 0.9478(4) 0.1431(3) 0.3446(3) 0.0271(10) Uani 1 1 d .
H21 H 1.0114 0.1290 0.3193 0.033 Uiso 1 1 calc R
C22 C 0.9037(5) 0.2147(3) 0.3351(2) 0.0260(9) Uani 1 1 d .
C23 C 0.8182(5) 0.2384(3) 0.3801(3) 0.0287(10) Uani 1 1 d .
H23 H 0.7931 0.2883 0.3775 0.034 Uiso 1 1 calc R
C24 C 0.7687(4) 0.1903(3) 0.4288(3) 0.0257(10) Uani 1 1 d .
C25 C 0.9660(4) 0.0137(3) 0.4017(3) 0.0279(9) Uani 1 1 d .
C26 C 1.0866(5) 0.0169(4) 0.3703(4) 0.0431(13) Uani 1 1 d .
H26A H 1.1274 0.0589 0.3896 0.065 Uiso 1 1 calc R
H26B H 1.0810 0.0232 0.3213 0.065 Uiso 1 1 calc R
H26C H 1.1261 -0.0293 0.3804 0.065 Uiso 1 1 calc R
C27 C 0.9079(6) -0.0542(3) 0.3684(3) 0.0390(13) Uani 1 1 d .
H27A H 0.8322 -0.0591 0.3863 0.059 Uiso 1 1 calc R
H27B H 0.9502 -0.0994 0.3784 0.059 Uiso 1 1 calc R
H27C H 0.9046 -0.0469 0.3195 0.059 Uiso 1 1 calc R
C28 C 0.9841(5) -0.0006(4) 0.4798(3) 0.0388(12) Uani 1 1 d .
H28A H 1.0206 0.0426 0.5001 0.058 Uiso 1 1 calc R
H28B H 1.0309 -0.0446 0.4860 0.058 Uiso 1 1 calc R
H28C H 0.9119 -0.0086 0.5016 0.058 Uiso 1 1 calc R
C29 C 0.9461(5) 0.2685(3) 0.2786(3) 0.0318(11) Uani 1 1 d .
C30 C 1.0571(6) 0.2414(4) 0.2454(3) 0.0473(16) Uani 1 1 d .
H30A H 1.0803 0.2770 0.2108 0.071 Uiso 1 1 calc R
H30B H 1.0453 0.1927 0.2246 0.071 Uiso 1 1 calc R
H30C H 1.1151 0.2376 0.2800 0.071 Uiso 1 1 calc R
C31 C 0.9682(7) 0.3481(4) 0.3086(3) 0.0462(16) Uani 1 1 d .
H31A H 0.9950 0.3811 0.2728 0.069 Uiso 1 1 calc R
H31B H 1.0243 0.3448 0.3443 0.069 Uiso 1 1 calc R
H31C H 0.8989 0.3680 0.3273 0.069 Uiso 1 1 calc R
C32 C 0.8544(7) 0.2736(5) 0.2223(3) 0.0524(18) Uani 1 1 d .
H32A H 0.8796 0.3072 0.1866 0.079 Uiso 1 1 calc R
H32B H 0.7852 0.2928 0.2419 0.079 Uiso 1 1 calc R
H32C H 0.8411 0.2242 0.2034 0.079 Uiso 1 1 calc R
C33 C 0.6899(5) 0.2263(3) 0.4837(3) 0.0297(11) Uani 1 1 d .
C34 C 0.7034(7) 0.3133(3) 0.4844(4) 0.0483(17) Uani 1 1 d .
H34A H 0.6827 0.3334 0.4402 0.072 Uiso 1 1 calc R
H34B H 0.7810 0.3261 0.4942 0.072 Uiso 1 1 calc R
H34C H 0.6550 0.3346 0.5191 0.072 Uiso 1 1 calc R
C35 C 0.5634(5) 0.2111(4) 0.4726(4) 0.0460(16) Uani 1 1 d .
H35A H 0.5421 0.2271 0.4272 0.069 Uiso 1 1 calc R
H35B H 0.5201 0.2387 0.5061 0.069 Uiso 1 1 calc R
H35C H 0.5487 0.1579 0.4775 0.069 Uiso 1 1 calc R
C36 C 0.7266(6) 0.2005(4) 0.5562(3) 0.0451(15) Uani 1 1 d .
H36A H 0.8064 0.2098 0.5621 0.068 Uiso 1 1 calc R
H36B H 0.7117 0.1473 0.5613 0.068 Uiso 1 1 calc R
H36C H 0.6847 0.2283 0.5902 0.068 Uiso 1 1 calc R

loop_
_atom_site_aniso_label
_atom_site_aniso_U_11
_atom_site_aniso_U_22
_atom_site_aniso_U_33
_atom_site_aniso_U_23
_atom_site_aniso_U_13
_atom_site_aniso_U_12
Ge1 0.0303(3) 0.0253(2) 0.0221(2) 0.00139(19) 0.00447(19) -0.0031(2)
P1 0.0301(6) 0.0269(6) 0.0206(5) 0.0007(5) 0.0025(5) -0.0067(5)
Si1 0.0256(6) 0.0197(6) 0.0297(6) 0.0058(5) 0.0014(5) -0.0001(5)
Si2 0.0311(7) 0.0538(10) 0.0267(7) 0.0107(7) -0.0023(6) -0.0078(7)
C1 0.044(3) 0.043(3) 0.050(4) 0.011(3) -0.012(3) -0.016(3)
C2 0.042(3) 0.026(2) 0.040(3) 0.006(2) 0.017(3) 0.000(2)
C3 0.063(4) 0.051(4) 0.037(3) -0.006(3) 0.008(3) -0.004(3)
C4 0.062(4) 0.038(3) 0.056(4) 0.006(3) 0.025(3) 0.020(3)
C5 0.054(4) 0.057(4) 0.062(5) 0.008(4) 0.029(4) -0.011(3)
C6 0.041(3) 0.021(2) 0.046(3) 0.002(2) -0.001(3) 0.005(2)
C7 0.036(3) 0.038(3) 0.074(5) 0.015(3) -0.010(3) 0.009(3)
C8 0.122(9) 0.058(5) 0.078(6) -0.026(4) 0.000(6) 0.053(6)
C9 0.061(4) 0.032(3) 0.094(6) 0.027(4) -0.014(5) -0.001(3)
C10 0.076(6) 0.159(11) 0.040(4) 0.047(5) -0.022(4) -0.076(7)
C11 0.066(4) 0.043(3) 0.040(3) 0.003(3) -0.013(3) 0.003(3)
C12 0.138(10) 0.087(7) 0.063(5) -0.027(5) -0.039(6) 0.062(8)
C13 0.075(6) 0.058(5) 0.078(6) 0.034(4) -0.027(5) -0.007(4)
C14 0.037(3) 0.083(6) 0.060(4) 0.026(4) 0.005(3) 0.010(4)
C15 0.048(3) 0.084(5) 0.025(3) -0.009(3) -0.009(3) 0.019(4)
C16 0.070(5) 0.127(8) 0.025(3) -0.009(4) -0.001(3) 0.014(6)
C17 0.108(7) 0.052(4) 0.055(5) -0.016(4) -0.015(5) 0.014(5)
C18 0.072(6) 0.163(12) 0.039(4) -0.021(6) -0.010(4) 0.050(7)
C19 0.024(2) 0.024(2) 0.0196(19) 0.0015(17) 0.0007(17) -0.0021(18)
C20 0.028(2) 0.024(2) 0.022(2) -0.0055(16) 0.0032(19) -0.0028(19)
C21 0.023(2) 0.035(3) 0.023(2) -0.0033(19) 0.0041(18) -0.005(2)
C22 0.030(2) 0.027(2) 0.021(2) 0.0013(17) 0.004(2) -0.007(2)
C23 0.034(3) 0.022(2) 0.030(2) -0.0012(19) 0.003(2) -0.003(2)
C24 0.028(2) 0.025(2) 0.025(2) -0.0034(19) 0.0042(19) -0.0040(19)
C25 0.027(2) 0.029(2) 0.027(2) 0.001(2) 0.0042(19) 0.0028(19)
C26 0.029(2) 0.048(3) 0.053(3) -0.002(3) 0.005(3) 0.006(3)
C27 0.038(3) 0.032(3) 0.047(3) -0.015(2) 0.003(3) 0.003(3)
C28 0.046(3) 0.039(3) 0.031(3) 0.002(2) -0.004(2) 0.008(3)
C29 0.041(3) 0.031(3) 0.022(2) 0.002(2) 0.008(2) -0.008(2)
C30 0.054(4) 0.050(4) 0.038(3) 0.006(3) 0.026(3) -0.008(3)
C31 0.068(4) 0.034(3) 0.036(3) 0.003(2) 0.011(3) -0.017(3)
C32 0.058(4) 0.069(5) 0.030(3) 0.015(3) -0.003(3) -0.022(4)
C33 0.036(3) 0.025(2) 0.028(2) -0.0048(19) 0.012(2) -0.003(2)
C34 0.062(4) 0.031(3) 0.052(4) -0.013(3) 0.019(3) -0.009(3)
C35 0.032(3) 0.040(3) 0.065(4) -0.015(3) 0.007(3) -0.001(2)
C36 0.059(4) 0.052(4) 0.025(3) -0.011(3) 0.005(3) 0.001(3)

loop_
_atom_type_symbol
_atom_type_description
_atom_type_scat_dispersion_real
_atom_type_scat_dispersion_imag
_atom_type_scat_source
C C 0.0033 0.0016 'International Tables Vol C Tables 4.2.6.8 and 6.1.1.4'
H H 0.0000 0.0000 'International Tables Vol C Tables 4.2.6.8 and 6.1.1.4'
Ge Ge 0.1547 1.8001 'International Tables Vol C Tables 4.2.6.8 and 6.1.1.4'
Si Si 0.0817 0.0704 'International Tables Vol C Tables 4.2.6.8 and 6.1.1.4'
P P 0.1023 0.0942 'International Tables Vol C Tables 4.2.6.8 and 6.1.1.4'

loop_
_geom_angle_atom_site_label_1
_geom_angle_atom_site_label_2
_geom_angle_atom_site_label_3
_geom_angle
P1 Ge1 Si1 104.88(5)
P1 Ge1 Si2 127.50(6)
Si1 Ge1 Si2 127.59(6)
C19 P1 Ge1 109.90(16)
C1 Si1 C6 108.5(3)
C1 Si1 C2 106.1(3)
C6 Si1 C2 115.2(3)
C1 Si1 Ge1 107.8(2)
C6 Si1 Ge1 108.0(2)
C2 Si1 Ge1 110.94(17)
C15 Si2 C10 110.2(5)
C15 Si2 C11 115.2(3)
C10 Si2 C11 106.0(5)
C15 Si2 Ge1 112.1(2)
C10 Si2 Ge1 104.4(2)
C11 Si2 Ge1 108.3(2)
Si1 C1 H1A 109.5
Si1 C1 H1B 109.5
H1A C1 H1B 109.5
Si1 C1 H1C 109.5
H1A C1 H1C 109.5
H1B C1 H1C 109.5
C3 C2 C4 108.0(5)
C3 C2 C5 108.7(6)
C4 C2 C5 107.2(5)
C3 C2 Si1 113.9(4)
C4 C2 Si1 108.5(4)
C5 C2 Si1 110.3(4)
C2 C3 H3A 109.5
C2 C3 H3B 109.5
H3A C3 H3B 109.5
C2 C3 H3C 109.5
H3A C3 H3C 109.5
H3B C3 H3C 109.5
C2 C4 H4A 109.5
C2 C4 H4B 109.5
H4A C4 H4B 109.5
C2 C4 H4C 109.5
H4A C4 H4C 109.5
H4B C4 H4C 109.5
C2 C5 H5A 109.5
C2 C5 H5B 109.5
H5A C5 H5B 109.5
C2 C5 H5C 109.5
H5A C5 H5C 109.5
H5B C5 H5C 109.5
C7 C6 C8 106.5(7)
C7 C6 C9 108.3(6)
C8 C6 C9 109.7(6)
C7 C6 Si1 113.9(4)
C8 C6 Si1 107.4(5)
C9 C6 Si1 110.8(5)
C6 C7 H7A 109.5
C6 C7 H7B 109.5
H7A C7 H7B 109.5
C6 C7 H7C 109.5
H7A C7 H7C 109.5
H7B C7 H7C 109.5
C6 C8 H8A 109.5
C6 C8 H8B 109.5
H8A C8 H8B 109.5
C6 C8 H8C 109.5
H8A C8 H8C 109.5
H8B C8 H8C 109.5
C6 C9 H9A 109.5
C6 C9 H9B 109.5
H9A C9 H9B 109.5
C6 C9 H9C 109.5
H9A C9 H9C 109.5
H9B C9 H9C 109.5
Si2 C10 H10A 109.5
Si2 C10 H10B 109.5
H10A C10 H10B 109.5
Si2 C10 H10C 109.5
H10A C10 H10C 109.5
H10B C10 H10C 109.5
C12 C11 C13 107.5(7)
C12 C11 C14 109.0(8)
C13 C11 C14 109.0(6)
C12 C11 Si2 109.6(6)
C13 C11 Si2 109.7(6)
C14 C11 Si2 112.0(5)
C11 C12 H12A 109.5
C11 C12 H12B 109.5
H12A C12 H12B 109.5
C11 C12 H12C 109.5
H12A C12 H12C 109.5
H12B C12 H12C 109.5
C11 C13 H13A 109.5
C11 C13 H13B 109.5
H13A C13 H13B 109.5
C11 C13 H13C 109.5
H13A C13 H13C 109.5
H13B C13 H13C 109.5
C11 C14 H14A 109.5
C11 C14 H14B 109.5
H14A C14 H14B 109.5
C11 C14 H14C 109.5
H14A C14 H14C 109.5
H14B C14 H14C 109.5
C16 C15 C17 108.7(7)
C16 C15 C18 106.8(7)
C17 C15 C18 107.6(9)
C16 C15 Si2 109.9(6)
C17 C15 Si2 114.4(5)
C18 C15 Si2 109.2(6)
C15 C16 H16A 109.5
C15 C16 H16B 109.5
H16A C16 H16B 109.5
C15 C16 H16C 109.5
H16A C16 H16C 109.5
H16B C16 H16C 109.5
C15 C17 H17A 109.5
C15 C17 H17B 109.5
H17A C17 H17B 109.5
C15 C17 H17C 109.5
H17A C17 H17C 109.5
H17B C17 H17C 109.5
C15 C18 H18A 109.5
C15 C18 H18B 109.5
H18A C18 H18B 109.5
C15 C18 H18C 109.5
H18A C18 H18C 109.5
H18B C18 H18C 109.5
C20 C19 C24 118.3(4)
C20 C19 P1 121.2(4)
C24 C19 P1 120.5(4)
C21 C20 C19 118.0(4)
C21 C20 C25 117.4(4)
C19 C20 C25 124.5(4)
C22 C21 C20 123.0(5)
C22 C21 H21 118.5
C20 C21 H21 118.5
C21 C22 C23 117.5(4)
C21 C22 C29 122.8(5)
C23 C22 C29 119.7(5)
C24 C23 C22 122.8(5)
C24 C23 H23 118.6
C22 C23 H23 118.6
C23 C24 C19 118.2(4)
C23 C24 C33 117.8(5)
C19 C24 C33 123.8(4)
C27 C25 C26 105.9(5)
C27 C25 C28 110.4(5)
C26 C25 C28 105.4(4)
C27 C25 C20 113.6(4)
C26 C25 C20 111.6(4)
C28 C25 C20 109.6(4)
C25 C26 H26A 109.5
C25 C26 H26B 109.5
H26A C26 H26B 109.5
C25 C26 H26C 109.5
H26A C26 H26C 109.5
H26B C26 H26C 109.5
C25 C27 H27A 109.5
C25 C27 H27B 109.5
H27A C27 H27B 109.5
C25 C27 H27C 109.5
H27A C27 H27C 109.5
H27B C27 H27C 109.5
C25 C28 H28A 109.5
C25 C28 H28B 109.5
H28A C28 H28B 109.5
C25 C28 H28C 109.5
H28A C28 H28C 109.5
H28B C28 H28C 109.5
C30 C29 C22 112.6(5)
C30 C29 C31 107.4(5)
C22 C29 C31 110.4(4)
C30 C29 C32 108.5(5)
C22 C29 C32 108.4(5)
C31 C29 C32 109.4(6)
C29 C30 H30A 109.5
C29 C30 H30B 109.5
H30A C30 H30B 109.5
C29 C30 H30C 109.5
H30A C30 H30C 109.5
H30B C30 H30C 109.5
C29 C31 H31A 109.5
C29 C31 H31B 109.5
H31A C31 H31B 109.5
C29 C31 H31C 109.5
H31A C31 H31C 109.5
H31B C31 H31C 109.5
C29 C32 H32A 109.5
C29 C32 H32B 109.5
H32A C32 H32B 109.5
C29 C32 H32C 109.5
H32A C32 H32C 109.5
H32B C32 H32C 109.5
C35 C33 C36 110.5(5)
C35 C33 C24 114.5(5)
C36 C33 C24 109.8(5)
C35 C33 C34 106.1(5)
C36 C33 C34 104.8(5)
C24 C33 C34 110.6(5)
C33 C34 H34A 109.5
C33 C34 H34B 109.5
H34A C34 H34B 109.5
C33 C34 H34C 109.5
H34A C34 H34C 109.5
H34B C34 H34C 109.5
C33 C35 H35A 109.5
C33 C35 H35B 109.5
H35A C35 H35B 109.5
C33 C35 H35C 109.5
H35A C35 H35C 109.5
H35B C35 H35C 109.5
C33 C36 H36A 109.5
C33 C36 H36B 109.5
H36A C36 H36B 109.5
C33 C36 H36C 109.5
H36A C36 H36C 109.5
H36B C36 H36C 109.5

loop_
_geom_bond_atom_site_label_1
_geom_bond_atom_site_label_2
_geom_bond_distance
Ge1 P1 2.1748(14)
Ge1 Si1 2.4297(14)
Ge1 Si2 2.4406(16)
P1 C19 1.854(5)
Si1 C1 1.881(6)
Si1 C6 1.921(6)
Si1 C2 1.939(6)
Si2 C15 1.897(8)
Si2 C10 1.896(8)
Si2 C11 1.940(8)
C1 H1A 0.9600
C1 H1B 0.9600
C1 H1C 0.9600
C2 C3 1.525(10)
C2 C4 1.540(8)
C2 C5 1.539(8)
C3 H3A 0.9600
C3 H3B 0.9600
C3 H3C 0.9600
C4 H4A 0.9600
C4 H4B 0.9600
C4 H4C 0.9600
C5 H5A 0.9600
C5 H5B 0.9600
C5 H5C 0.9600
C6 C7 1.524(9)
C6 C8 1.539(10)
C6 C9 1.543(9)
C7 H7A 0.9600
C7 H7B 0.9600
C7 H7C 0.9600
C8 H8A 0.9600
C8 H8B 0.9600
C8 H8C 0.9600
C9 H9A 0.9600
C9 H9B 0.9600
C9 H9C 0.9600
C10 H10A 0.9600
C10 H10B 0.9600
C10 H10C 0.9600
C11 C12 1.534(11)
C11 C13 1.541(10)
C11 C14 1.554(11)
C12 H12A 0.9600
C12 H12B 0.9600
C12 H12C 0.9600
C13 H13A 0.9600
C13 H13B 0.9600
C13 H13C 0.9600
C14 H14A 0.9600
C14 H14B 0.9600
C14 H14C 0.9600
C15 C16 1.541(9)
C15 C17 1.543(13)
C15 C18 1.543(11)
C16 H16A 0.9600
C16 H16B 0.9600
C16 H16C 0.9600
C17 H17A 0.9600
C17 H17B 0.9600
C17 H17C 0.9600
C18 H18A 0.9600
C18 H18B 0.9600
C18 H18C 0.9600
C19 C20 1.431(6)
C19 C24 1.443(7)
C20 C21 1.416(7)
C20 C25 1.564(7)
C21 C22 1.378(7)
C21 H21 0.9300
C22 C23 1.399(7)
C22 C29 1.534(7)
C23 C24 1.399(7)
C23 H23 0.9300
C24 C33 1.549(7)
C25 C27 1.525(7)
C25 C26 1.546(7)
C25 C28 1.552(7)
C26 H26A 0.9600
C26 H26B 0.9600
C26 H26C 0.9600
C27 H27A 0.9600
C27 H27B 0.9600
C27 H27C 0.9600
C28 H28A 0.9600
C28 H28B 0.9600
C28 H28C 0.9600
C29 C30 1.534(8)
C29 C31 1.543(8)
C29 C32 1.540(9)
C30 H30A 0.9600
C30 H30B 0.9600
C30 H30C 0.9600
C31 H31A 0.9600
C31 H31B 0.9600
C31 H31C 0.9600
C32 H32A 0.9600
C32 H32B 0.9600
C32 H32C 0.9600
C33 C35 1.528(8)
C33 C36 1.542(8)
C33 C34 1.545(8)
C34 H34A 0.9600
C34 H34B 0.9600
C34 H34C 0.9600
C35 H35A 0.9600
C35 H35B 0.9600
C35 H35C 0.9600
C36 H36A 0.9600
C36 H36B 0.9600
C36 H36C 0.9600
